data_9017601
loop_
_publ_author_name
'Bindi, L.'
'Carbone, C.'
'Belmonte, D.'
'Cabella, R.'
'Bracco, R.'

_publ_section_title
;
 Weissite from Gambatesa mine, Val Graveglia, Liguria, Italy:
 occurrence, composition and determination of the crystal structure
;
_journal_name_full 'Mineralogical Magazine'
_journal_page_first 475
_journal_page_last 483
_journal_volume 77
_journal_year 2013
_chemical_compound_source 'Gambatesa mine, Val Graveglia, Liguria, Italy'
_chemical_formula_sum 'Cu42.51 Te17'
_chemical_name_mineral Weissite
_space_group_IT_number 156
_space_group_name_Hall 'P 3 -2"'
_space_group_name_H-M_alt 'P 3 m 1'
_symmetry_space_group_name_H-M 'P 3 m 1'
_cell_angle_alpha 90
_cell_angle_beta 90
_cell_angle_gamma 120
_cell_length_a 8.3124
_cell_length_b 8.3124
_cell_length_c 21.546
_cell_formula_units_Z 1
_cell_volume 1289.289
_database_code_amcsd 0020112
_exptl_crystal_density_diffrn 6.273
_cod_data_source_file inputs/fixed/downloads/18/18507.cif
_cod_data_source_block 18507
_cod_database_code 9017601

loop_
_space_group_symop_operation_xyz
x,y,z
-y,-x,z
-y,x-y,z
x,x-y,z
-x+y,-x,z
-x+y,y,z

loop_
_atom_site_aniso_label
_atom_site_aniso_U_11
_atom_site_aniso_U_22
_atom_site_aniso_U_33
_atom_site_aniso_U_12
_atom_site_aniso_U_13
_atom_site_aniso_U_23
Cu1 0.03100 0.03100 0.04600 0.01300 0.00200 -0.00200
Cu2 0.03390 0.03390 0.03420 0.01700 0.00000 0.00000
Cu3 0.04050 0.04050 0.04150 0.02080 0.00020 -0.00020
Cu4 0.03230 0.03230 0.03470 0.01620 0.00000 0.00000
Cu5 0.03370 0.03370 0.03130 0.01680 0.00000 0.00000
Cu6 0.05090 0.05090 0.04940 0.02570 -0.00060 0.00060
Cu7 0.05100 0.05100 0.04900 0.02400 -0.00060 0.00060
Cu8 0.05160 0.05160 0.04610 0.02560 0.00010 -0.00010
Cu9 0.03420 0.03420 0.02850 0.01710 0.00000 0.00000
Cu10 0.03280 0.03280 0.03350 0.01640 0.00000 0.00000
Cu11 0.03240 0.03240 0.03170 0.01620 0.00000 0.00000
Cu12 0.03800 0.03800 0.04190 0.01950 0.00020 -0.00020
Cu13 0.04020 0.04020 0.03800 0.01920 -0.00030 0.00030
Cu14 0.03180 0.03180 0.03590 0.01590 0.00000 0.00000
Cu15 0.04820 0.04820 0.05460 0.02340 -0.00030 0.00030
Cu16 0.03140 0.03140 0.03440 0.01570 0.00000 0.00000
Cu17 0.05220 0.05220 0.04790 0.02660 -0.00020 0.00020
Cu18 0.03320 0.03320 0.03160 0.01660 0.00000 0.00000
Cu19 0.03280 0.03280 0.03310 0.01640 0.00000 0.00000
Cu20 0.05080 0.05080 0.05000 0.02520 -0.00030 0.00030
Cu21 0.05010 0.05010 0.04980 0.02480 -0.00020 0.00020
Cu22 0.02950 0.02950 0.03150 0.01450 -0.00030 0.00030
Cu23 0.03250 0.03250 0.03530 0.01620 0.00000 0.00000
Cu24 0.03440 0.03440 0.03310 0.01720 0.00000 0.00000
Te1 0.03310 0.03310 0.03310 0.01650 0.00000 0.00000
Te2 0.04040 0.04040 0.04000 0.02030 0.00030 -0.00030
Te3 0.04130 0.04130 0.03930 0.02090 0.00016 -0.00016
Te4 0.03390 0.03390 0.03080 0.01700 0.00000 0.00000
Te5 0.03360 0.03360 0.03190 0.01680 0.00000 0.00000
Te6 0.04110 0.04110 0.03990 0.02040 0.00035 -0.00035
Te7 0.05180 0.05180 0.04790 0.02560 -0.00040 0.00040
Te8 0.03370 0.03370 0.03190 0.01690 0.00000 0.00000
Te9 0.03440 0.03440 0.03190 0.01720 0.00000 0.00000

loop_
_atom_site_label
_atom_site_fract_x
_atom_site_fract_y
_atom_site_fract_z
_atom_site_occupancy
_atom_site_U_iso_or_equiv
Cu1 0.49900 -0.49900 0.00100 0.17000 0.03700
Cu2 0.66667 0.33333 0.04543 1.00000 0.03400
Cu3 0.83530 -0.83530 0.06099 1.00000 0.04060
Cu4 0.33333 0.66667 0.06224 1.00000 0.03310
Cu5 0.00000 0.00000 0.22505 1.00000 0.03290
Cu6 0.49610 -0.49610 0.22469 1.00000 0.05020
Cu7 0.16200 -0.16200 0.25400 0.50000 0.05110
Cu8 0.82500 -0.82500 0.27024 1.00000 0.04980
Cu9 0.33333 0.66667 0.27094 1.00000 0.03230
Cu10 0.00000 0.00000 0.32724 1.00000 0.03300
Cu11 0.66667 0.33333 0.36849 1.00000 0.03220
Cu12 0.83100 -0.83100 0.49910 0.50000 0.03910
Cu13 0.16002 -0.16002 0.61992 1.00000 0.03990
Cu14 0.00000 0.00000 0.67195 1.00000 0.03310
Cu15 0.49540 -0.49540 0.67486 1.00000 0.05060
Cu16 0.66667 0.33333 0.69743 1.00000 0.03240
Cu17 0.83500 -0.83500 0.73079 1.00000 0.05060
Cu18 0.33333 0.66667 0.73189 1.00000 0.03270
Cu19 0.00000 0.00000 0.77790 1.00000 0.03290
Cu20 0.50490 -0.50490 0.77890 1.00000 0.05080
Cu21 0.16310 -0.16310 0.93206 1.00000 0.05010
Cu22 0.82801 -0.82801 0.93880 1.00000 0.03030
Cu23 0.33333 0.66667 0.93969 1.00000 0.03340
Cu24 0.00000 0.00000 0.99832 1.00000 0.03390
Te1 0.00000 0.00000 0.11395 1.00000 0.03310
Te2 0.50500 -0.50500 0.11514 1.00000 0.04030
Te3 0.83502 -0.83502 0.39005 1.00000 0.04050
Te4 0.33333 0.66667 0.39199 1.00000 0.03290
Te5 0.00000 0.00000 0.44201 1.00000 0.03300
Te6 0.50499 -0.50499 0.44207 1.00000 0.04080
Te7 0.49705 -0.49705 0.55693 1.00000 0.05070
Te8 0.00000 0.00000 0.55787 1.00000 0.03310
Te9 0.33333 0.66667 0.60892 1.00000 0.03360

loop_
_cod_related_entry_id
_cod_related_entry_database
_cod_related_entry_code
1 AMCSD 0020112
